data_4024344
loop_
_publ_author_name
'Manon Chaumontet'
'Pascal Retailleau'
'Olivier Baudoin'

_publ_contact_author_address
;
ICSN-CNRS
1 avenue de la Terrasse
91198 Gif sur Yvette
France

;
_publ_contact_author_email @icsn.cnrs-gif.fr
_publ_contact_author_fax 33169077247
_publ_contact_author_phone 3316982
_publ_section_title
;
Cycloadditions of 1,1-Disubstituted Benzocyclobutenes Obtained by
C(sp3)-H Activation
;
_journal_name_full 'Journal of Organic Chemistry'
_journal_page_first 1774
_journal_page_last 1776
_journal_paper_doi 10.1021/jo802471u
_journal_volume 74
_journal_year 2009
_chemical_absolute_configuration unk
_chemical_formula_moiety 'C17 H16 F3 N O4'
_chemical_formula_sum 'C17 H16 F3 N O4'
_chemical_formula_weight 355.31
_chemical_name_systematic
; 
 methyl 2,4-dimethyl-1,3-dioxo-7-(trifluoromethyl)-2,3,3a,4,9,9a-
 hexahydro-1H-benzo[f]isoindole-4-carboxylate 
;
_space_group_IT_number 43
_symmetry_cell_setting orthorhombic
_symmetry_space_group_name_Hall 'F 2 -2d'
_symmetry_space_group_name_H-M 'F d d 2'
_atom_sites_solution_hydrogens difmap
_atom_sites_solution_primary direct
_atom_sites_solution_secondary difmap
_audit_creation_date 29-09-08
_audit_creation_method SHELXL-97
_cell_angle_alpha 90.00
_cell_angle_beta 90.00
_cell_angle_gamma 90.00
_cell_formula_units_Z 16
_cell_length_a 25.902(4)
_cell_length_b 28.819(4)
_cell_length_c 8.794(2)
_cell_measurement_temperature 293(2)
_cell_volume 6564(2)
_computing_cell_refinement 'DENZO (Otwinowski & Minor, 1997); COLLECT (Nonius B.V., 1999)'
_computing_data_collection 'DENZO (Otwinowski & Minor, 1997); COLLECT (Nonius B.V., 1999)'
_computing_data_reduction 'SCALEPACK (Otwinowski & Minor, 1997)'
_computing_molecular_graphics 'PLATON (Spek, 2003)'
_computing_publication_material 'SHELXL97 (Sheldrick, 2008)'
_computing_structure_refinement 'SHELXL97 (Sheldrick, 2008); CRYSTALBUILDER (Welter, 2006)'
_computing_structure_solution 'SHELXS97 (Sheldrick, 2008)'
_diffrn_ambient_temperature 293(2)
_diffrn_detector_area_resol_mean 9
_diffrn_measured_fraction_theta_full 0.996
_diffrn_measured_fraction_theta_max 0.996
_diffrn_measurement_device_type 'Nonius kappa-CCD diffractometer'
_diffrn_measurement_method 'phi and omega scans'
_diffrn_radiation_monochromator graphite
_diffrn_radiation_type MoK\a
_diffrn_radiation_wavelength 0.71070
_diffrn_reflns_av_R_equivalents 0.0176
_diffrn_reflns_av_sigmaI/netI 0.0266
_diffrn_reflns_limit_h_max 32
_diffrn_reflns_limit_h_min -31
_diffrn_reflns_limit_k_max 35
_diffrn_reflns_limit_k_min -35
_diffrn_reflns_limit_l_max 10
_diffrn_reflns_limit_l_min -10
_diffrn_reflns_number 3265
_diffrn_reflns_theta_full 26.37
_diffrn_reflns_theta_max 26.37
_diffrn_reflns_theta_min 2.11
_diffrn_source 'fine-focus sealed tube'
_diffrn_source_type 'Nonius Kappa CCD'
_diffrn_standards_number 0
_exptl_absorpt_coefficient_mu 0.124
_exptl_absorpt_correction_type multi-scan
_exptl_absorpt_process_details 'Scalepack (Otwinowski & Minor, 1997)'
_exptl_crystal_colour colourless
_exptl_crystal_density_diffrn 1.438
_exptl_crystal_density_method 'not measured'
_exptl_crystal_description prism
_exptl_crystal_F_000 2944
_exptl_crystal_size_max 0.10
_exptl_crystal_size_mid 0.10
_exptl_crystal_size_min 0.10
_refine_diff_density_max 0.138
_refine_diff_density_min -0.138
_refine_diff_density_rms 0.032
_refine_ls_extinction_coef 0.0020(3)
_refine_ls_extinction_expression Fc^*^=kFc[1+0.001xFc^2^\l^3^/sin(2\q)]^-1/4^
_refine_ls_extinction_method SHELXL
_refine_ls_goodness_of_fit_ref 1.042
_refine_ls_hydrogen_treatment constr
_refine_ls_matrix_type full
_refine_ls_number_parameters 230
_refine_ls_number_reflns 1785
_refine_ls_number_restraints 1
_refine_ls_restrained_S_all 1.042
_refine_ls_R_factor_all 0.0511
_refine_ls_R_factor_gt 0.0365
_refine_ls_shift/su_max 0.003
_refine_ls_shift/su_mean 0.000
_refine_ls_structure_factor_coef Fsqd
_refine_ls_weighting_details 'calc w=1/[\s^2^(Fo^2^)+(0.0553P)^2^+2.6474P] where P=(Fo^2^+2Fc^2^)/3'
_refine_ls_weighting_scheme calc
_refine_ls_wR_factor_gt 0.0884
_refine_ls_wR_factor_ref 0.0957
_reflns_number_gt 1473
_reflns_number_total 1785
_reflns_threshold_expression >2sigma(I)
_cod_data_source_file jo802471u_si_001.cif
_cod_data_source_block mc808a
_cod_original_sg_symbol_H-M Fdd2
_cod_database_code 4024344

loop_
_symmetry_equiv_pos_as_xyz
'x, y, z'
'-x, -y, z'
'-x+1/4, y+1/4, z+1/4'
'x+1/4, -y+1/4, z+1/4'
'x, y+1/2, z+1/2'
'-x, -y+1/2, z+1/2'
'-x+1/4, y+3/4, z+3/4'
'x+1/4, -y+3/4, z+3/4'
'x+1/2, y, z+1/2'
'-x+1/2, -y, z+1/2'
'-x+3/4, y+1/4, z+3/4'
'x+3/4, -y+1/4, z+3/4'
'x+1/2, y+1/2, z'
'-x+1/2, -y+1/2, z'
'-x+3/4, y+3/4, z+1/4'
'x+3/4, -y+3/4, z+1/4'

loop_
_atom_site_label
_atom_site_type_symbol
_atom_site_fract_x
_atom_site_fract_y
_atom_site_fract_z
_atom_site_U_iso_or_equiv
_atom_site_adp_type
_atom_site_occupancy
_atom_site_symmetry_multiplicity
_atom_site_calc_flag
_atom_site_refinement_flags
_atom_site_disorder_assembly
_atom_site_disorder_group
F1 F 0.55651(8) 0.11014(7) -0.0999(3) 0.0896(7) Uani 1 1 d . . .
F2 F 0.57449(8) 0.04982(10) 0.0241(4) 0.1165(11) Uani 1 1 d . . .
F3 F 0.54684(10) 0.04424(11) -0.2010(4) 0.1210(11) Uani 1 1 d . . .
O1 O 0.28624(8) 0.01689(7) 0.3129(3) 0.0639(6) Uani 1 1 d . . .
O2 O 0.31839(8) -0.00728(7) 0.0917(3) 0.0643(6) Uani 1 1 d . . .
O3 O 0.33074(10) 0.17918(7) 0.1766(3) 0.0728(7) Uani 1 1 d . . .
O4 O 0.43725(9) 0.13017(8) 0.5506(3) 0.0643(6) Uani 1 1 d . . .
N1 N 0.38790(8) 0.16391(7) 0.3660(3) 0.0449(5) Uani 1 1 d . . .
C1 C 0.42485(9) 0.05795(8) 0.1860(3) 0.0369(6) Uani 1 1 d . . .
C2 C 0.47565(10) 0.05738(8) 0.1362(3) 0.0420(6) Uani 1 1 d . . .
H2 H 0.5024 0.0515 0.2042 0.050 Uiso 1 1 calc R . .
C3 C 0.48622(11) 0.06560(9) -0.0157(4) 0.0483(7) Uani 1 1 d . . .
C4 C 0.44677(12) 0.07468(10) -0.1177(3) 0.0538(7) Uani 1 1 d . . .
H4 H 0.4542 0.0798 -0.2198 0.065 Uiso 1 1 calc R . .
C5 C 0.39640(11) 0.07607(10) -0.0675(3) 0.0490(7) Uani 1 1 d . . .
H5 H 0.3699 0.0822 -0.1359 0.059 Uiso 1 1 calc R . .
C6 C 0.38500(9) 0.06834(8) 0.0848(3) 0.0382(6) Uani 1 1 d . . .
C7 C 0.54052(13) 0.06729(11) -0.0713(4) 0.0638(9) Uani 1 1 d . . .
C8 C 0.33071(9) 0.07193(8) 0.1498(3) 0.0410(6) Uani 1 1 d . . .
C9 C 0.30965(10) 0.02434(9) 0.1972(3) 0.0451(6) Uani 1 1 d . . .
C10 C 0.29770(16) -0.05309(11) 0.1198(5) 0.0839(12) Uani 1 1 d . . .
H10A H 0.3160 -0.0672 0.2026 0.126 Uiso 1 1 calc R . .
H10B H 0.3016 -0.0718 0.0301 0.126 Uiso 1 1 calc R . .
H10C H 0.2618 -0.0507 0.1452 0.126 Uiso 1 1 calc R . .
C11 C 0.29070(10) 0.09114(11) 0.0358(4) 0.0568(8) Uani 1 1 d . . .
H11A H 0.3031 0.1198 -0.0063 0.085 Uiso 1 1 calc R . .
H11B H 0.2586 0.0966 0.0874 0.085 Uiso 1 1 calc R . .
H11C H 0.2855 0.0690 -0.0444 0.085 Uiso 1 1 calc R . .
C12 C 0.33362(9) 0.10173(8) 0.2952(3) 0.0425(6) Uani 1 1 d . . .
H12 H 0.2996 0.1015 0.3437 0.051 Uiso 1 1 calc R . .
C13 C 0.37359(11) 0.08482(8) 0.4120(3) 0.0423(6) Uani 1 1 d . . .
H13 H 0.3558 0.0725 0.5017 0.051 Uiso 1 1 calc R . .
C14 C 0.41123(10) 0.04790(9) 0.3493(3) 0.0418(6) Uani 1 1 d . . .
H14A H 0.4424 0.0477 0.4103 0.050 Uiso 1 1 calc R . .
H14B H 0.3954 0.0175 0.3563 0.050 Uiso 1 1 calc R . .
C15 C 0.34909(10) 0.15215(10) 0.2670(3) 0.0470(6) Uani 1 1 d . . .
C16 C 0.40375(11) 0.12768(9) 0.4556(3) 0.0439(6) Uani 1 1 d . . .
C17 C 0.40794(12) 0.21098(10) 0.3823(4) 0.0588(8) Uani 1 1 d . . .
H17A H 0.4250 0.2200 0.2901 0.088 Uiso 1 1 calc R . .
H17B H 0.4320 0.2120 0.4651 0.088 Uiso 1 1 calc R . .
H17C H 0.3799 0.2319 0.4023 0.088 Uiso 1 1 calc R . .

loop_
_atom_site_aniso_label
_atom_site_aniso_U_11
_atom_site_aniso_U_22
_atom_site_aniso_U_33
_atom_site_aniso_U_23
_atom_site_aniso_U_13
_atom_site_aniso_U_12
F1 0.0781(13) 0.0668(12) 0.1239(19) 0.0150(13) 0.0431(14) -0.0156(9)
F2 0.0516(12) 0.137(2) 0.161(3) 0.061(2) 0.0371(16) 0.0245(13)
F3 0.0993(18) 0.126(2) 0.137(3) -0.0528(19) 0.0748(19) -0.0198(15)
O1 0.0694(13) 0.0558(12) 0.0664(14) -0.0001(11) 0.0244(12) -0.0078(10)
O2 0.0799(14) 0.0486(12) 0.0644(14) -0.0101(11) 0.0162(12) -0.0124(10)
O3 0.0904(16) 0.0460(12) 0.0822(17) 0.0124(13) -0.0270(15) 0.0091(11)
O4 0.0817(15) 0.0599(12) 0.0514(12) 0.0008(11) -0.0155(12) -0.0016(10)
N1 0.0482(12) 0.0401(11) 0.0463(12) 0.0026(10) 0.0062(10) 0.0002(9)
C1 0.0400(13) 0.0319(11) 0.0389(13) 0.0031(11) 0.0030(11) 0.0035(10)
C2 0.0388(13) 0.0372(12) 0.0501(15) 0.0020(12) 0.0080(12) 0.0014(10)
C3 0.0484(15) 0.0361(14) 0.0603(19) 0.0020(12) 0.0187(14) 0.0015(11)
C4 0.0660(18) 0.0508(16) 0.0446(15) 0.0079(13) 0.0180(15) 0.0060(13)
C5 0.0556(16) 0.0500(15) 0.0416(15) 0.0057(13) 0.0011(14) 0.0065(12)
C6 0.0384(13) 0.0358(12) 0.0405(15) 0.0030(11) 0.0054(11) 0.0024(9)
C7 0.0584(19) 0.0534(18) 0.080(2) 0.0072(18) 0.0334(19) -0.0002(14)
C8 0.0379(13) 0.0407(13) 0.0443(14) 0.0016(12) 0.0011(12) 0.0044(10)
C9 0.0392(13) 0.0447(14) 0.0512(17) -0.0045(13) 0.0021(13) 0.0029(11)
C10 0.112(3) 0.0467(17) 0.093(3) -0.014(2) 0.017(3) -0.0230(17)
C11 0.0452(15) 0.0604(18) 0.0647(19) 0.0024(15) -0.0072(15) 0.0073(13)
C12 0.0390(13) 0.0388(13) 0.0497(16) 0.0015(12) 0.0103(12) 0.0052(10)
C13 0.0526(14) 0.0380(13) 0.0361(13) 0.0024(11) 0.0108(12) 0.0032(11)
C14 0.0472(14) 0.0404(13) 0.0377(14) 0.0048(11) 0.0040(11) 0.0061(11)
C15 0.0477(14) 0.0412(14) 0.0520(16) 0.0018(13) 0.0059(13) 0.0071(12)
C16 0.0513(15) 0.0434(14) 0.0370(13) 0.0011(12) 0.0075(13) 0.0055(11)
C17 0.0614(18) 0.0451(15) 0.070(2) 0.0019(15) 0.0053(17) -0.0077(12)

loop_
_atom_type_symbol
_atom_type_description
_atom_type_scat_dispersion_real
_atom_type_scat_dispersion_imag
_atom_type_scat_source
C C 0.0033 0.0016 'International Tables Vol C Tables 4.2.6.8 and 6.1.1.4'
H H 0.0000 0.0000 'International Tables Vol C Tables 4.2.6.8 and 6.1.1.4'
N N 0.0061 0.0033 'International Tables Vol C Tables 4.2.6.8 and 6.1.1.4'
O O 0.0106 0.0060 'International Tables Vol C Tables 4.2.6.8 and 6.1.1.4'
F F 0.0171 0.0103 'International Tables Vol C Tables 4.2.6.8 and 6.1.1.4'

loop_
_geom_angle_atom_site_label_1
_geom_angle_atom_site_label_2
_geom_angle_atom_site_label_3
_geom_angle
_geom_angle_site_symmetry_1
_geom_angle_site_symmetry_3
_geom_angle_publ_flag
C9 O2 C10 116.5(3) . . ?
C16 N1 C15 113.3(2) . . ?
C16 N1 C17 123.0(2) . . ?
C15 N1 C17 123.5(2) . . ?
C2 C1 C6 120.2(2) . . ?
C2 C1 C14 121.4(2) . . ?
C6 C1 C14 118.4(2) . . ?
C3 C2 C1 119.4(3) . . ?
C3 C2 H2 120.3 . . ?
C1 C2 H2 120.3 . . ?
C2 C3 C4 120.8(3) . . ?
C2 C3 C7 120.6(3) . . ?
C4 C3 C7 118.6(3) . . ?
C5 C4 C3 119.8(3) . . ?
C5 C4 H4 120.1 . . ?
C3 C4 H4 120.1 . . ?
C4 C5 C6 120.4(3) . . ?
C4 C5 H5 119.8 . . ?
C6 C5 H5 119.8 . . ?
C5 C6 C1 119.5(2) . . ?
C5 C6 C8 123.2(2) . . ?
C1 C6 C8 117.3(2) . . ?
F2 C7 F1 105.6(3) . . ?
F2 C7 F3 105.9(3) . . ?
F1 C7 F3 105.3(3) . . ?
F2 C7 C3 114.2(3) . . ?
F1 C7 C3 112.8(2) . . ?
F3 C7 C3 112.4(3) . . ?
C6 C8 C9 111.7(2) . . ?
C6 C8 C12 107.7(2) . . ?
C9 C8 C12 106.9(2) . . ?
C6 C8 C11 113.6(2) . . ?
C9 C8 C11 105.0(2) . . ?
C12 C8 C11 111.8(2) . . ?
O1 C9 O2 123.9(3) . . ?
O1 C9 C8 124.6(3) . . ?
O2 C9 C8 111.4(2) . . ?
O2 C10 H10A 109.5 . . ?
O2 C10 H10B 109.5 . . ?
H10A C10 H10B 109.5 . . ?
O2 C10 H10C 109.5 . . ?
H10A C10 H10C 109.5 . . ?
H10B C10 H10C 109.5 . . ?
C8 C11 H11A 109.5 . . ?
C8 C11 H11B 109.5 . . ?
H11A C11 H11B 109.5 . . ?
C8 C11 H11C 109.5 . . ?
H11A C11 H11C 109.5 . . ?
H11B C11 H11C 109.5 . . ?
C15 C12 C13 103.5(2) . . ?
C15 C12 C8 114.1(2) . . ?
C13 C12 C8 114.2(2) . . ?
C15 C12 H12 108.3 . . ?
C13 C12 H12 108.3 . . ?
C8 C12 H12 108.3 . . ?
C16 C13 C12 105.0(2) . . ?
C16 C13 C14 109.1(2) . . ?
C12 C13 C14 113.9(2) . . ?
C16 C13 H13 109.6 . . ?
C12 C13 H13 109.6 . . ?
C14 C13 H13 109.6 . . ?
C1 C14 C13 110.8(2) . . ?
C1 C14 H14A 109.5 . . ?
C13 C14 H14A 109.5 . . ?
C1 C14 H14B 109.5 . . ?
C13 C14 H14B 109.5 . . ?
H14A C14 H14B 108.1 . . ?
O3 C15 N1 123.1(3) . . ?
O3 C15 C12 128.0(3) . . ?
N1 C15 C12 108.9(2) . . ?
O4 C16 N1 124.6(3) . . ?
O4 C16 C13 126.6(2) . . ?
N1 C16 C13 108.8(2) . . ?
N1 C17 H17A 109.5 . . ?
N1 C17 H17B 109.5 . . ?
H17A C17 H17B 109.5 . . ?
N1 C17 H17C 109.5 . . ?
H17A C17 H17C 109.5 . . ?
H17B C17 H17C 109.5 . . ?

loop_
_geom_bond_atom_site_label_1
_geom_bond_atom_site_label_2
_geom_bond_distance
_geom_bond_site_symmetry_2
_geom_bond_publ_flag
F1 C7 1.327(3) . ?
F2 C7 1.315(5) . ?
F3 C7 1.331(5) . ?
O1 C9 1.204(4) . ?
O2 C9 1.319(4) . ?
O2 C10 1.446(4) . ?
O3 C15 1.210(3) . ?
O4 C16 1.207(3) . ?
N1 C16 1.371(4) . ?
N1 C15 1.372(4) . ?
N1 C17 1.460(3) . ?
C1 C2 1.387(4) . ?
C1 C6 1.395(4) . ?
C1 C14 1.506(4) . ?
C2 C3 1.384(4) . ?
C2 H2 0.9300 . ?
C3 C4 1.385(4) . ?
C3 C7 1.490(4) . ?
C4 C5 1.378(4) . ?
C4 H4 0.9300 . ?
C5 C6 1.390(4) . ?
C5 H5 0.9300 . ?
C6 C8 1.521(3) . ?
C8 C9 1.534(4) . ?
C8 C12 1.542(4) . ?
C8 C11 1.544(4) . ?
C10 H10A 0.9600 . ?
C10 H10B 0.9600 . ?
C10 H10C 0.9600 . ?
C11 H11A 0.9600 . ?
C11 H11B 0.9600 . ?
C11 H11C 0.9600 . ?
C12 C15 1.528(4) . ?
C12 C13 1.538(4) . ?
C12 H12 0.9800 . ?
C13 C16 1.511(4) . ?
C13 C14 1.545(3) . ?
C13 H13 0.9800 . ?
C14 H14A 0.9700 . ?
C14 H14B 0.9700 . ?
C17 H17A 0.9600 . ?
C17 H17B 0.9600 . ?
C17 H17C 0.9600 . ?

loop_
_geom_torsion_atom_site_label_1
_geom_torsion_atom_site_label_2
_geom_torsion_atom_site_label_3
_geom_torsion_atom_site_label_4
_geom_torsion
_geom_torsion_site_symmetry_1
_geom_torsion_site_symmetry_2
_geom_torsion_site_symmetry_3
_geom_torsion_site_symmetry_4
_geom_torsion_publ_flag
C6 C1 C2 C3 -2.2(4) . . . . ?
C14 C1 C2 C3 178.3(2) . . . . ?
C1 C2 C3 C4 0.5(4) . . . . ?
C1 C2 C3 C7 177.3(2) . . . . ?
C2 C3 C4 C5 0.7(4) . . . . ?
C7 C3 C4 C5 -176.1(3) . . . . ?
C3 C4 C5 C6 -0.1(4) . . . . ?
C4 C5 C6 C1 -1.6(4) . . . . ?
C4 C5 C6 C8 176.6(2) . . . . ?
C2 C1 C6 C5 2.8(4) . . . . ?
C14 C1 C6 C5 -177.7(2) . . . . ?
C2 C1 C6 C8 -175.5(2) . . . . ?
C14 C1 C6 C8 4.0(3) . . . . ?
C2 C3 C7 F2 15.4(4) . . . . ?
C4 C3 C7 F2 -167.7(3) . . . . ?
C2 C3 C7 F1 -105.1(4) . . . . ?
C4 C3 C7 F1 71.7(4) . . . . ?
C2 C3 C7 F3 136.0(3) . . . . ?
C4 C3 C7 F3 -47.1(4) . . . . ?
C5 C6 C8 C9 111.0(3) . . . . ?
C1 C6 C8 C9 -70.8(3) . . . . ?
C5 C6 C8 C12 -132.0(3) . . . . ?
C1 C6 C8 C12 46.3(3) . . . . ?
C5 C6 C8 C11 -7.5(4) . . . . ?
C1 C6 C8 C11 170.7(2) . . . . ?
C10 O2 C9 O1 0.6(5) . . . . ?
C10 O2 C9 C8 -176.6(3) . . . . ?
C6 C8 C9 O1 137.2(3) . . . . ?
C12 C8 C9 O1 19.6(3) . . . . ?
C11 C8 C9 O1 -99.3(3) . . . . ?
C6 C8 C9 O2 -45.6(3) . . . . ?
C12 C8 C9 O2 -163.2(2) . . . . ?
C11 C8 C9 O2 77.9(3) . . . . ?
C6 C8 C12 C15 65.3(3) . . . . ?
C9 C8 C12 C15 -174.5(2) . . . . ?
C11 C8 C12 C15 -60.2(3) . . . . ?
C6 C8 C12 C13 -53.4(3) . . . . ?
C9 C8 C12 C13 66.7(3) . . . . ?
C11 C8 C12 C13 -178.9(2) . . . . ?
C15 C12 C13 C16 7.0(3) . . . . ?
C8 C12 C13 C16 131.6(2) . . . . ?
C15 C12 C13 C14 -112.3(2) . . . . ?
C8 C12 C13 C14 12.3(3) . . . . ?
C2 C1 C14 C13 132.1(2) . . . . ?
C6 C1 C14 C13 -47.4(3) . . . . ?
C16 C13 C14 C1 -80.0(3) . . . . ?
C12 C13 C14 C1 36.8(3) . . . . ?
C16 N1 C15 O3 -178.5(3) . . . . ?
C17 N1 C15 O3 5.6(4) . . . . ?
C16 N1 C15 C12 3.1(3) . . . . ?
C17 N1 C15 C12 -172.8(2) . . . . ?
C13 C12 C15 O3 175.3(3) . . . . ?
C8 C12 C15 O3 50.6(4) . . . . ?
C13 C12 C15 N1 -6.3(3) . . . . ?
C8 C12 C15 N1 -131.0(2) . . . . ?
C15 N1 C16 O4 -179.9(2) . . . . ?
C17 N1 C16 O4 -4.0(4) . . . . ?
C15 N1 C16 C13 1.7(3) . . . . ?
C17 N1 C16 C13 177.6(2) . . . . ?
C12 C13 C16 O4 176.0(3) . . . . ?
C14 C13 C16 O4 -61.6(3) . . . . ?
C12 C13 C16 N1 -5.6(3) . . . . ?
C14 C13 C16 N1 116.7(2) . . . . ?
